data_4001283
loop_
_publ_author_name
'Knyrim, Johanna S.'
'Schappacher, Falko M.'
'P\"ottgen, Rainer'
'Schmedt auf der G\"unne, J\"orn'
'Johrendt, Dirk'
'Huppertz, Hubert'

_publ_section_title
;
 Pressure-Induced Crystallization and Characterization of the Tin Borate
 \b-SnB4O7
;
_journal_issue 2
_journal_name_full 'Chemistry of Materials'
_journal_page_first 254
_journal_paper_doi 10.1021/cm061946w
_journal_volume 19
_journal_year 2007
_chemical_formula_moiety 'B4 O7 Sn'
_chemical_formula_sum 'B4 O7 Sn'
_chemical_formula_weight 273.93
_chemical_name_common \b-Tin-tetraborate
_chemical_name_systematic
; 
 Tin (II) - tetraborate
;
_space_group_IT_number 31
_symmetry_cell_setting orthorhombic
_symmetry_space_group_name_Hall 'P 2ac -2'
_symmetry_space_group_name_H-M 'P m n 21'
_atom_sites_solution_hydrogens none
_atom_sites_solution_primary direct
_atom_sites_solution_secondary difmap
_audit_creation_method SHELXL-97
_cell_angle_alpha 90.00
_cell_angle_beta 90.00
_cell_angle_gamma 90.00
_cell_formula_units_Z 2
_cell_length_a 10.864(2)
_cell_length_b 4.4480(9)
_cell_length_c 4.2396(8)
_cell_measurement_reflns_used 1774
_cell_measurement_temperature 293(2)
_cell_measurement_theta_max 28.7
_cell_measurement_theta_min 4.6
_cell_volume 204.87(7)
_computing_cell_refinement 'HKL Scalepack (Otwinowski & Minor 1997)'
_computing_data_collection 'Collect (Nonius BV, 1997-2000)'
_computing_data_reduction
;    
HKL Denzo and Scalepack (Otwinowski & Minor 1997)
;
_computing_molecular_graphics 'DIAMOND (Brandenburg & Berndt, 1999)'
_computing_publication_material 'enCIFer (Allen et al., 2004) and SHELXL97'
_computing_structure_refinement 'SHELXL-97 (Sheldrick, 1997)'
_computing_structure_solution 'SHELXS-97 (Sheldrick, 1990)'
_diffrn_ambient_temperature 293(2)
_diffrn_measured_fraction_theta_full 0.974
_diffrn_measured_fraction_theta_max 0.974
_diffrn_measurement_device_type 'STOE IPDS'
_diffrn_measurement_method \f/\w-scans
_diffrn_radiation_monochromator graphite
_diffrn_radiation_source 'fine-focus sealed tube'
_diffrn_radiation_type MoK\a
_diffrn_radiation_wavelength 0.71073
_diffrn_reflns_av_R_equivalents 0.0218
_diffrn_reflns_av_sigmaI/netI 0.0182
_diffrn_reflns_limit_h_max 14
_diffrn_reflns_limit_h_min -14
_diffrn_reflns_limit_k_max 6
_diffrn_reflns_limit_k_min -6
_diffrn_reflns_limit_l_max 5
_diffrn_reflns_limit_l_min -5
_diffrn_reflns_number 2027
_diffrn_reflns_theta_full 29.97
_diffrn_reflns_theta_max 29.97
_diffrn_reflns_theta_min 4.58
_exptl_absorpt_coefficient_mu 6.212
_exptl_absorpt_correction_T_max 0.844
_exptl_absorpt_correction_T_min 0.689
_exptl_absorpt_correction_type empirical
_exptl_absorpt_process_details '(XPREP V6.12, Bruker, 2001)'
_exptl_crystal_colour colourless
_exptl_crystal_density_diffrn 4.440
_exptl_crystal_density_method 'not measured'
_exptl_crystal_description block
_exptl_crystal_F_000 252
_exptl_crystal_size_max 0.08
_exptl_crystal_size_mid 0.08
_exptl_crystal_size_min 0.03
_refine_diff_density_max 0.763
_refine_diff_density_min -0.550
_refine_diff_density_rms 0.136
_refine_ls_abs_structure_details 'Flack H D (1983), Acta Cryst. A39, 876-881'
_refine_ls_abs_structure_Flack 0.00(3)
_refine_ls_extinction_coef 0.019(2)
_refine_ls_extinction_expression Fc^*^=kFc[1+0.001xFc^2^\l^3^/sin(2\q)]^-1/4^
_refine_ls_extinction_method SHELXL
_refine_ls_goodness_of_fit_ref 1.064
_refine_ls_hydrogen_treatment none
_refine_ls_matrix_type full
_refine_ls_number_parameters 59
_refine_ls_number_reflns 600
_refine_ls_number_restraints 1
_refine_ls_restrained_S_all 1.063
_refine_ls_R_factor_all 0.0155
_refine_ls_R_factor_gt 0.0145
_refine_ls_shift/su_max 0.000
_refine_ls_shift/su_mean 0.000
_refine_ls_structure_factor_coef Fsqd
_refine_ls_weighting_details 'calc w=1/[\s^2^(Fo^2^)+(0.0216P)^2^+0.0000P] where P=(Fo^2^+2Fc^2^)/3'
_refine_ls_weighting_scheme calc
_refine_ls_wR_factor_gt 0.0322
_refine_ls_wR_factor_ref 0.0324
_reflns_number_gt 581
_reflns_number_total 600
_reflns_threshold_expression >2sigma(I)
_cod_data_source_file cm061946wsi20060818_065005.cif
_cod_data_source_block c:\data\snb4o7\endguelti\b-snb4o7
_cod_original_cell_volume 204.88(7)
_cod_original_sg_symbol_H-M Pmn2(1)
_cod_database_code 4001283

loop_
_symmetry_equiv_pos_as_xyz
'x, y, z'
'-x+1/2, -y, z+1/2'
'-x, y, z'
'x+1/2, -y, z+1/2'

loop_
_atom_site_label
_atom_site_type_symbol
_atom_site_fract_x
_atom_site_fract_y
_atom_site_fract_z
_atom_site_U_iso_or_equiv
_atom_site_adp_type
_atom_site_occupancy
_atom_site_symmetry_multiplicity
_atom_site_calc_flag
_atom_site_refinement_flags
Sn1 Sn 1.0000 0.82402(5) 0.89554(5) 0.00855(10) Uani 1 2 d S
B1 B 0.1225(3) 0.3272(6) 0.4435(10) 0.0039(12) Uani 1 1 d .
B2 B 0.2481(3) 0.1749(6) 0.9742(7) 0.0022(6) Uani 1 1 d .
O1 O 0.2197(2) 0.1298(4) 0.6188(5) 0.0032(4) Uani 1 1 d .
O2 O 0.1422(2) 0.6426(4) 0.5237(5) 0.0042(4) Uani 1 1 d .
O3 O 0.1372(2) 0.2733(5) 0.1116(5) 0.0040(4) Uani 1 1 d .
O4 O 1.0000 0.2309(6) 0.5541(6) 0.0029(5) Uani 1 2 d S

loop_
_atom_site_aniso_label
_atom_site_aniso_U_11
_atom_site_aniso_U_22
_atom_site_aniso_U_33
_atom_site_aniso_U_23
_atom_site_aniso_U_13
_atom_site_aniso_U_12
Sn1 0.00749(13) 0.01160(12) 0.00655(12) 0.0016(2) 0.000 0.000
B1 0.0038(12) 0.0019(9) 0.006(4) -0.0004(10) -0.0008(10) -0.0003(9)
B2 0.0041(14) 0.0020(10) 0.0004(19) 0.0000(8) 0.0001(8) 0.0003(10)
O1 0.0052(10) 0.0021(8) 0.0022(8) -0.0002(7) -0.0010(8) 0.0015(7)
O2 0.0051(10) 0.0025(8) 0.0051(7) -0.0009(7) 0.0010(7) 0.0005(7)
O3 0.0044(10) 0.0053(8) 0.0024(9) -0.0010(6) -0.0005(7) 0.0015(7)
O4 0.0022(14) 0.0029(11) 0.0037(14) 0.0028(9) 0.000 0.000

loop_
_atom_type_symbol
_atom_type_description
_atom_type_scat_dispersion_real
_atom_type_scat_dispersion_imag
_atom_type_scat_source
B B 0.0013 0.0007 'International Tables Vol C Tables 4.2.6.8 and 6.1.1.4'
O O 0.0106 0.0060 'International Tables Vol C Tables 4.2.6.8 and 6.1.1.4'
Sn Sn -0.6537 1.4246 'International Tables Vol C Tables 4.2.6.8 and 6.1.1.4'

loop_
_geom_angle_atom_site_label_1
_geom_angle_atom_site_label_2
_geom_angle_atom_site_label_3
_geom_angle
_geom_angle_site_symmetry_1
_geom_angle_site_symmetry_3
O4 Sn1 O2 81.33(7) 1_565 3_655
O4 Sn1 O2 81.33(7) 1_565 1_655
O2 Sn1 O2 82.22(11) 3_655 1_655
O4 Sn1 O3 68.16(7) 1_565 1_666
O2 Sn1 O3 149.17(6) 3_655 1_666
O2 Sn1 O3 96.92(7) 1_655 1_666
O4 Sn1 O3 68.16(7) 1_565 3_666
O2 Sn1 O3 96.92(7) 3_655 3_666
O2 Sn1 O3 149.17(6) 1_655 3_666
O3 Sn1 O3 68.29(10) 1_666 3_666
O4 Sn1 O1 53.06(4) 1_565 1_665
O2 Sn1 O1 114.73(7) 3_655 1_665
O2 Sn1 O1 50.77(6) 1_655 1_665
O3 Sn1 O1 49.04(6) 1_666 1_665
O3 Sn1 O1 103.97(6) 3_666 1_665
O4 Sn1 O1 53.06(4) 1_565 3_665
O2 Sn1 O1 50.77(6) 3_655 3_665
O2 Sn1 O1 114.73(7) 1_655 3_665
O3 Sn1 O1 103.97(6) 1_666 3_665
O3 Sn1 O1 49.04(6) 3_666 3_665
O1 Sn1 O1 106.07(8) 1_665 3_665
O4 Sn1 O4 112.59(10) 1_565 .
O2 Sn1 O4 51.42(6) 3_655 .
O2 Sn1 O4 51.42(6) 1_655 .
O3 Sn1 O4 145.64(5) 1_666 .
O3 Sn1 O4 145.64(5) 3_666 .
O1 Sn1 O4 102.14(5) 1_665 .
O1 Sn1 O4 102.14(5) 3_665 .
O4 Sn1 O3 145.64(5) 1_565 3_656
O2 Sn1 O3 66.36(7) 3_655 3_656
O2 Sn1 O3 104.50(6) 1_655 3_656
O3 Sn1 O3 141.74(8) 1_666 3_656
O3 Sn1 O3 103.25(7) 3_666 3_656
O1 Sn1 O3 152.35(6) 1_665 3_656
O1 Sn1 O3 95.41(6) 3_665 3_656
O4 Sn1 O3 55.47(6) . 3_656
O4 Sn1 O3 145.64(5) 1_565 1_656
O2 Sn1 O3 104.50(6) 3_655 1_656
O2 Sn1 O3 66.36(7) 1_655 1_656
O3 Sn1 O3 103.25(7) 1_666 1_656
O3 Sn1 O3 141.74(8) 3_666 1_656
O1 Sn1 O3 95.41(6) 1_665 1_656
O1 Sn1 O3 152.35(6) 3_665 1_656
O4 Sn1 O3 55.47(6) . 1_656
O3 Sn1 O3 59.38(9) 3_656 1_656
O4 Sn1 B2 71.18(6) 1_565 1_665
O2 Sn1 B2 143.93(8) 3_655 1_665
O2 Sn1 B2 71.14(8) 1_655 1_665
O3 Sn1 B2 26.55(7) 1_666 1_665
O3 Sn1 B2 94.10(8) 3_666 1_665
O1 Sn1 B2 29.24(8) 1_665 1_665
O1 Sn1 B2 120.17(7) 3_665 1_665
O4 Sn1 B2 119.21(6) . 1_665
O3 Sn1 B2 143.05(7) 3_656 1_665
O3 Sn1 B2 86.95(7) 1_656 1_665
O4 Sn1 B2 71.18(6) 1_565 3_665
O2 Sn1 B2 71.14(8) 3_655 3_665
O2 Sn1 B2 143.93(8) 1_655 3_665
O3 Sn1 B2 94.10(7) 1_666 3_665
O3 Sn1 B2 26.55(7) 3_666 3_665
O1 Sn1 B2 120.17(7) 1_665 3_665
O1 Sn1 B2 29.24(8) 3_665 3_665
O4 Sn1 B2 119.21(6) . 3_665
O3 Sn1 B2 86.95(7) 3_656 3_665
O3 Sn1 B2 143.05(7) 1_656 3_665
B2 Sn1 B2 118.74(11) 1_665 3_665
O4 Sn1 O2 136.10(6) 1_565 1_656
O2 Sn1 O2 142.50(8) 3_655 1_656
O2 Sn1 O2 98.91(7) 1_655 1_656
O3 Sn1 O2 68.26(6) 1_666 1_656
O3 Sn1 O2 100.06(6) 3_666 1_656
O1 Sn1 O2 93.22(6) 1_665 1_656
O1 Sn1 O2 146.30(6) 3_665 1_656
O4 Sn1 O2 100.39(6) . 1_656
O3 Sn1 O2 77.27(6) 3_656 1_656
O3 Sn1 O2 45.46(5) 1_656 1_656
B2 Sn1 O2 67.63(7) 1_665 1_656
B2 Sn1 O2 117.06(7) 3_665 1_656
O4 Sn1 O2 136.10(6) 1_565 3_656
O2 Sn1 O2 98.91(7) 3_655 3_656
O2 Sn1 O2 142.50(8) 1_655 3_656
O3 Sn1 O2 100.06(6) 1_666 3_656
O3 Sn1 O2 68.26(6) 3_666 3_656
O1 Sn1 O2 146.30(6) 1_665 3_656
O1 Sn1 O2 93.22(6) 3_665 3_656
O4 Sn1 O2 100.39(6) . 3_656
O3 Sn1 O2 45.46(5) 3_656 3_656
O3 Sn1 O2 77.27(6) 1_656 3_656
B2 Sn1 O2 117.06(7) 1_665 3_656
B2 Sn1 O2 67.63(7) 3_665 3_656
O2 Sn1 O2 58.09(8) 1_656 3_656
O4 Sn1 O1 97.75(4) 1_565 2_665
O2 Sn1 O1 147.92(7) 3_655 2_665
O2 Sn1 O1 66.05(7) 1_655 2_665
O3 Sn1 O1 46.74(6) 1_666 2_665
O3 Sn1 O1 112.61(6) 3_666 2_665
O1 Sn1 O1 47.60(3) 1_665 2_665
O1 Sn1 O1 148.05(3) 3_665 2_665
O4 Sn1 O1 101.47(4) . 2_665
O3 Sn1 O1 115.73(5) 3_656 2_665
O3 Sn1 O1 59.34(5) 1_656 2_665
B2 Sn1 O1 27.93(7) 1_665 2_665
B2 Sn1 O1 139.15(7) 3_665 2_665
O2 Sn1 O1 46.04(6) 1_656 2_665
O2 Sn1 O1 103.36(6) 3_656 2_665
O3 B1 O2 111.9(3) . .
O3 B1 O4 111.3(3) . 1_455
O2 B1 O4 109.7(3) . 1_455
O3 B1 O1 107.3(2) . .
O2 B1 O1 109.3(3) . .
O4 B1 O1 107.2(3) 1_455 .
O3 B1 Sn1 138.2(2) . 1_455
O2 B1 Sn1 42.34(13) . 1_455
O4 B1 Sn1 68.67(17) 1_455 1_455
O1 B1 Sn1 112.5(2) . 1_455
O3 B1 Sn1 120.73(17) . 1_445
O2 B1 Sn1 126.0(2) . 1_445
O4 B1 Sn1 40.46(14) 1_455 1_445
O1 B1 Sn1 66.86(14) . 1_445
Sn1 B1 Sn1 87.25(10) 1_455 1_445
O3 B1 Sn1 59.55(15) . 1_454
O2 B1 Sn1 66.44(15) . 1_454
O4 B1 Sn1 92.94(17) 1_455 1_454
O1 B1 Sn1 159.3(2) . 1_454
Sn1 B1 Sn1 78.61(7) 1_455 1_454
Sn1 B1 Sn1 132.79(10) 1_445 1_454
O3 B1 Sn1 44.22(12) . 1_444
O2 B1 Sn1 145.9(2) . 1_444
O4 B1 Sn1 71.40(17) 1_455 1_444
O1 B1 Sn1 102.37(16) . 1_444
Sn1 B1 Sn1 132.84(10) 1_455 1_444
Sn1 B1 Sn1 78.09(7) 1_445 1_444
Sn1 B1 Sn1 79.42(9) 1_454 1_444
O3 B1 Sn1 79.37(16) . 2_664
O2 B1 Sn1 91.27(16) . 2_664
O4 B1 Sn1 149.13(19) 1_455 2_664
O1 B1 Sn1 42.77(13) . 2_664
Sn1 B1 Sn1 123.27(10) 1_455 2_664
Sn1 B1 Sn1 108.84(8) 1_445 2_664
Sn1 B1 Sn1 116.62(9) 1_454 2_664
Sn1 B1 Sn1 103.87(8) 1_444 2_664
O3 B2 O2 117.8(2) 1_556 2_565
O3 B2 O1 107.8(2) 1_556 2
O2 B2 O1 104.4(2) 2_565 2
O3 B2 O1 105.8(2) 1_556 .
O2 B2 O1 112.0(2) 2_565 .
O1 B2 O1 108.7(2) 2 .
O3 B2 Sn1 57.50(14) 1_556 1_445
O2 B2 Sn1 175.3(2) 2_565 1_445
O1 B2 Sn1 78.33(15) 2 1_445
O1 B2 Sn1 70.18(14) . 1_445
O3 B2 Sn1 119.33(18) 1_556 2_665
O2 B2 Sn1 40.15(12) 2_565 2_665
O1 B2 Sn1 65.82(14) 2 2_665
O1 B2 Sn1 134.25(19) . 2_665
Sn1 B2 Sn1 141.22(10) 1_445 2_665
O3 B2 Sn1 155.91(19) 1_556 2_664
O2 B2 Sn1 59.11(14) 2_565 2_664
O1 B2 Sn1 95.65(16) 2 2_664
O1 B2 Sn1 59.99(14) . 2_664
Sn1 B2 Sn1 124.77(9) 1_445 2_664
Sn1 B2 Sn1 75.01(7) 2_665 2_664
O3 B2 Sn1 39.33(12) 1_556 1_455
O2 B2 Sn1 99.34(15) 2_565 1_455
O1 B2 Sn1 146.66(19) 2 1_455
O1 B2 Sn1 82.94(14) . 1_455
Sn1 B2 Sn1 76.63(7) 1_445 1_455
Sn1 B2 Sn1 127.91(8) 2_665 1_455
Sn1 B2 Sn1 116.69(8) 2_664 1_455
O3 B2 Sn1 46.53(14) 1_556 1_446
O2 B2 Sn1 120.17(17) 2_565 1_446
O1 B2 Sn1 62.15(14) 2 1_446
O1 B2 Sn1 127.72(17) . 1_446
Sn1 B2 Sn1 57.54(5) 1_445 1_446
Sn1 B2 Sn1 91.43(7) 2_665 1_446
Sn1 B2 Sn1 157.53(8) 2_664 1_446
Sn1 B2 Sn1 85.78(6) 1_455 1_446
B2 O1 B2 117.30(18) 2_554 .
B2 O1 B1 117.6(2) 2_554 .
B2 O1 B1 121.6(2) . .
B2 O1 Sn1 86.36(15) 2_554 1_445
B2 O1 Sn1 80.58(15) . 1_445
B1 O1 Sn1 84.41(15) . 1_445
B2 O1 Sn1 73.75(15) 2_554 2_664
B2 O1 Sn1 95.15(16) . 2_664
B1 O1 Sn1 117.86(17) . 2_664
Sn1 O1 Sn1 155.09(7) 1_445 2_664
B2 O1 Sn1 157.15(17) 2_554 1_455
B2 O1 Sn1 74.87(13) . 1_455
B1 O1 Sn1 46.76(17) . 1_455
Sn1 O1 Sn1 76.35(5) 1_445 1_455
Sn1 O1 Sn1 126.50(6) 2_664 1_455
B2 O1 Sn1 62.67(15) 2_554 1_444
B2 O1 Sn1 151.84(17) . 1_444
B1 O1 Sn1 55.89(15) . 1_444
Sn1 O1 Sn1 71.27(5) 1_445 1_444
Sn1 O1 Sn1 110.68(6) 2_664 1_444
Sn1 O1 Sn1 97.19(5) 1_455 1_444
B2 O1 Sn1 100.34(15) 2_554 2_665
B2 O1 Sn1 31.42(14) . 2_665
B1 O1 Sn1 141.45(17) . 2_665
Sn1 O1 Sn1 105.94(6) 1_445 2_665
Sn1 O1 Sn1 64.40(4) 2_664 2_665
Sn1 O1 Sn1 98.71(4) 1_455 2_665
Sn1 O1 Sn1 162.66(5) 1_444 2_665
B2 O1 Sn1 114.46(16) 2_554 1_454
B2 O1 Sn1 127.99(14) . 1_454
B1 O1 Sn1 14.29(15) . 1_454
Sn1 O1 Sn1 98.14(5) 1_445 1_454
Sn1 O1 Sn1 103.61(5) 2_664 1_454
Sn1 O1 Sn1 54.89(3) 1_455 1_454
Sn1 O1 Sn1 57.76(3) 1_444 1_454
Sn1 O1 Sn1 138.66(4) 2_665 1_454
B2 O2 B1 128.5(2) 2_564 .
B2 O2 Sn1 116.30(16) 2_564 1_455
B1 O2 Sn1 112.94(18) . 1_455
B2 O2 Sn1 97.77(16) 2_564 1_454
B1 O2 Sn1 88.71(18) . 1_454
Sn1 O2 Sn1 98.91(7) 1_455 1_454
B2 O2 Sn1 145.76(17) 2_564 1_445
B1 O2 Sn1 37.90(17) . 1_445
Sn1 O2 Sn1 78.85(6) 1_455 1_445
Sn1 O2 Sn1 110.51(6) 1_454 1_445
B2 O2 Sn1 61.77(14) 2_564 2_664
B1 O2 Sn1 69.54(15) . 2_664
Sn1 O2 Sn1 144.91(8) 1_455 2_664
Sn1 O2 Sn1 116.18(6) 1_454 2_664
Sn1 O2 Sn1 87.90(4) 1_445 2_664
B2 O2 Sn1 3.21(14) 2_564 2_674
B1 O2 Sn1 126.45(16) . 2_674
Sn1 O2 Sn1 117.33(7) 1_455 2_674
Sn1 O2 Sn1 100.44(5) 1_454 2_674
Sn1 O2 Sn1 142.55(5) 1_445 2_674
Sn1 O2 Sn1 59.03(3) 2_664 2_674
B2 O2 Sn1 127.59(15) 2_564 1_444
B1 O2 Sn1 24.25(16) . 1_444
Sn1 O2 Sn1 115.07(7) 1_455 1_444
Sn1 O2 Sn1 64.46(4) 1_454 1_444
Sn1 O2 Sn1 55.68(3) 1_445 1_444
Sn1 O2 Sn1 81.86(3) 2_664 1_444
Sn1 O2 Sn1 127.12(5) 2_674 1_444
B2 O3 B1 123.5(2) 1_554 .
B2 O3 Sn1 95.95(16) 1_554 1_444
B1 O3 Sn1 113.63(16) . 1_444
B2 O3 Sn1 123.43(17) 1_554 1_454
B1 O3 Sn1 96.16(16) . 1_454
Sn1 O3 Sn1 103.25(7) 1_444 1_454
B2 O3 Sn1 43.44(15) 1_554 2_664
B1 O3 Sn1 80.72(15) . 2_664
Sn1 O3 Sn1 123.74(7) 1_444 2_664
Sn1 O3 Sn1 130.13(6) 1_454 2_664
B2 O3 Sn1 119.24(16) 1_554 1_445
B1 O3 Sn1 41.98(13) . 1_445
Sn1 O3 Sn1 73.30(5) 1_444 1_445
Sn1 O3 Sn1 117.20(6) 1_454 1_445
Sn1 O3 Sn1 93.37(4) 2_664 1_445
B2 O3 Sn1 141.03(17) 1_554 1_455
B1 O3 Sn1 29.24(14) . 1_455
Sn1 O3 Sn1 119.36(7) 1_444 1_455
Sn1 O3 Sn1 66.93(4) 1_454 1_455
Sn1 O3 Sn1 99.29(4) 2_664 1_455
Sn1 O3 Sn1 62.67(3) 1_445 1_455
B2 O3 Sn1 17.48(14) 1_554 2_663
B1 O3 Sn1 134.26(16) . 2_663
Sn1 O3 Sn1 99.68(5) 1_444 2_663
Sn1 O3 Sn1 106.05(5) 1_454 2_663
Sn1 O3 Sn1 54.33(3) 2_664 2_663
Sn1 O3 Sn1 136.70(5) 1_445 2_663
Sn1 O3 Sn1 140.96(5) 1_455 2_663
B1 O4 B1 129.0(3) 3_655 1_655
B1 O4 Sn1 115.16(16) 3_655 1_545
B1 O4 Sn1 115.16(16) 1_655 1_545
B1 O4 Sn1 84.17(17) 3_655 .
B1 O4 Sn1 84.17(17) 1_655 .
Sn1 O4 Sn1 112.59(10) 1_545 .
B1 O4 Sn1 83.76(19) 3_655 1_544
B1 O4 Sn1 83.76(19) 1_655 1_544
Sn1 O4 Sn1 95.70(9) 1_545 1_544
Sn1 O4 Sn1 151.71(9) . 1_544
B1 O4 Sn1 64.51(17) 3_655 1_554
B1 O4 Sn1 64.51(17) 1_655 1_554
Sn1 O4 Sn1 172.03(11) 1_545 1_554
Sn1 O4 Sn1 75.38(6) . 1_554
Sn1 O4 Sn1 76.33(6) 1_544 1_554

loop_
_geom_bond_atom_site_label_1
_geom_bond_atom_site_label_2
_geom_bond_distance
_geom_bond_site_symmetry_2
Sn1 O4 2.318(3) 1_565
Sn1 O2 2.350(2) 3_655
Sn1 O2 2.350(2) 1_655
Sn1 O3 2.656(2) 1_666
Sn1 O3 2.656(2) 3_666
Sn1 O1 2.987(2) 1_665
Sn1 O1 2.987(2) 3_665
Sn1 O4 3.009(3) .
Sn1 O3 3.010(2) 3_656
Sn1 O3 3.010(2) 1_656
Sn1 B2 3.133(3) 1_665
Sn1 B2 3.133(3) 3_665
Sn1 O2 3.183(2) 1_656
Sn1 O2 3.183(2) 3_656
Sn1 O1 3.196(2) 2_665
B1 O3 1.436(4) .
B1 O2 1.459(3) .
B1 O4 1.475(4) 1_455
B1 O1 1.561(4) .
B1 Sn1 3.214(4) 1_455
B1 Sn1 3.233(3) 1_445
B1 Sn1 3.472(4) 1_454
B1 Sn1 3.490(4) 1_444
B1 Sn1 4.161(3) 2_664
B2 O3 1.408(4) 1_556
B2 O2 1.457(4) 2_565
B2 O1 1.528(4) 2
B2 O1 1.551(4) .
B2 Sn1 3.133(3) 1_445
B2 Sn1 3.268(3) 2_665
B2 Sn1 3.675(3) 2_664
B2 Sn1 3.964(3) 1_455
B2 Sn1 4.996(3) 1_446
O1 B2 1.528(4) 2_554
O1 Sn1 2.987(2) 1_445
O1 Sn1 3.196(2) 2_664
O1 Sn1 4.075(2) 1_455
O1 Sn1 4.117(2) 1_444
O1 Sn1 4.490(2) 2_665
O1 Sn1 4.963(2) 1_454
O2 B2 1.457(4) 2_564
O2 Sn1 2.350(2) 1_455
O2 Sn1 3.183(2) 1_454
O2 Sn1 4.258(2) 1_445
O2 Sn1 4.440(2) 2_664
O2 Sn1 4.586(2) 2_674
O2 Sn1 4.769(2) 1_444
O3 B2 1.408(4) 1_554
O3 Sn1 2.656(2) 1_444
O3 Sn1 3.010(2) 1_454
O3 Sn1 4.144(2) 2_664
O3 Sn1 4.155(2) 1_445
O3 Sn1 4.390(2) 1_455
O3 Sn1 4.994(2) 2_663
O4 B1 1.475(4) 3_655
O4 B1 1.475(4) 1_655
O4 Sn1 2.318(3) 1_545
O4 Sn1 3.327(3) 1_544
O4 Sn1 3.841(3) 1_554

loop_
_geom_torsion_atom_site_label_1
_geom_torsion_atom_site_label_2
_geom_torsion_atom_site_label_3
_geom_torsion_atom_site_label_4
_geom_torsion
_geom_torsion_site_symmetry_1
_geom_torsion_site_symmetry_4
O3 B2 O1 B2 -126.9(3) 1_556 2_554
O2 B2 O1 B2 103.6(3) 2_565 2_554
O1 B2 O1 B2 -11.33(17) 2 2_554
Sn1 B2 O1 B2 -80.90(16) 1_445 2_554
Sn1 B2 O1 B2 62.8(3) 2_665 2_554
Sn1 B2 O1 B2 74.35(16) 2_664 2_554
Sn1 B2 O1 B2 -159.19(19) 1_455 2_554
Sn1 B2 O1 B2 -80.1(2) 1_446 2_554
O3 B2 O1 B1 31.5(3) 1_556 .
O2 B2 O1 B1 -98.1(3) 2_565 .
O1 B2 O1 B1 147.0(3) 2 .
Sn1 B2 O1 B1 77.4(2) 1_445 .
Sn1 B2 O1 B1 -138.9(2) 2_665 .
Sn1 B2 O1 B1 -127.3(2) 2_664 .
Sn1 B2 O1 B1 -0.9(2) 1_455 .
Sn1 B2 O1 B1 78.2(2) 1_446 .
O3 B2 O1 Sn1 -45.95(18) 1_556 1_445
O2 B2 O1 Sn1 -175.5(2) 2_565 1_445
O1 B2 O1 Sn1 69.57(18) 2 1_445
Sn1 B2 O1 Sn1 143.67(19) 2_665 1_445
Sn1 B2 O1 Sn1 155.25(6) 2_664 1_445
Sn1 B2 O1 Sn1 -78.29(5) 1_455 1_445
Sn1 B2 O1 Sn1 0.79(13) 1_446 1_445
O3 B2 O1 Sn1 158.80(18) 1_556 2_664
O2 B2 O1 Sn1 29.2(2) 2_565 2_664
O1 B2 O1 Sn1 -85.68(19) 2 2_664
Sn1 B2 O1 Sn1 -155.25(6) 1_445 2_664
Sn1 B2 O1 Sn1 -11.6(2) 2_665 2_664
Sn1 B2 O1 Sn1 126.46(5) 1_455 2_664
Sn1 B2 O1 Sn1 -154.47(12) 1_446 2_664
O3 B2 O1 Sn1 32.34(16) 1_556 1_455
O2 B2 O1 Sn1 -97.3(2) 2_565 1_455
O1 B2 O1 Sn1 147.9(2) 2 1_455
Sn1 B2 O1 Sn1 78.29(5) 1_445 1_455
Sn1 B2 O1 Sn1 -138.0(2) 2_665 1_455
Sn1 B2 O1 Sn1 -126.46(5) 2_664 1_455
Sn1 B2 O1 Sn1 79.07(14) 1_446 1_455
O3 B2 O1 Sn1 -44.3(4) 1_556 1_444
O2 B2 O1 Sn1 -173.94(18) 2_565 1_444
O1 B2 O1 Sn1 71.2(4) 2 1_444
Sn1 B2 O1 Sn1 1.6(3) 1_445 1_444
Sn1 B2 O1 Sn1 145.3(2) 2_665 1_444
Sn1 B2 O1 Sn1 156.9(3) 2_664 1_444
Sn1 B2 O1 Sn1 -76.7(3) 1_455 1_444
Sn1 B2 O1 Sn1 2.4(4) 1_446 1_444
O3 B2 O1 Sn1 170.4(3) 1_556 2_665
O2 B2 O1 Sn1 40.78(17) 2_565 2_665
O1 B2 O1 Sn1 -74.1(2) 2 2_665
Sn1 B2 O1 Sn1 -143.67(19) 1_445 2_665
Sn1 B2 O1 Sn1 11.6(2) 2_664 2_665
Sn1 B2 O1 Sn1 138.0(2) 1_455 2_665
Sn1 B2 O1 Sn1 -142.9(3) 1_446 2_665
O3 B2 O1 Sn1 47.1(3) 1_556 1_454
O2 B2 O1 Sn1 -82.5(3) 2_565 1_454
O1 B2 O1 Sn1 162.59(18) 2 1_454
Sn1 B2 O1 Sn1 93.02(14) 1_445 1_454
Sn1 B2 O1 Sn1 -123.31(17) 2_665 1_454
Sn1 B2 O1 Sn1 -111.73(15) 2_664 1_454
Sn1 B2 O1 Sn1 14.73(16) 1_455 1_454
Sn1 B2 O1 Sn1 93.81(17) 1_446 1_454
O3 B1 O1 B2 -33.7(3) . 2_554
O2 B1 O1 B2 -155.2(2) . 2_554
O4 B1 O1 B2 85.9(3) 1_455 2_554
Sn1 B1 O1 B2 159.42(19) 1_455 2_554
Sn1 B1 O1 B2 82.9(2) 1_445 2_554
Sn1 B1 O1 B2 -81.0(6) 1_454 2_554
Sn1 B1 O1 B2 11.8(3) 1_444 2_554
Sn1 B1 O1 B2 -85.3(3) 2_664 2_554
O3 B1 O1 B2 168.0(2) . .
O2 B1 O1 B2 46.5(4) . .
O4 B1 O1 B2 -72.3(3) 1_455 .
Sn1 B1 O1 B2 1.2(3) 1_455 .
Sn1 B1 O1 B2 -75.3(2) 1_445 .
Sn1 B1 O1 B2 120.7(6) 1_454 .
Sn1 B1 O1 B2 -146.45(19) 1_444 .
Sn1 B1 O1 B2 116.4(3) 2_664 .
O3 B1 O1 Sn1 -116.68(18) . 1_445
O2 B1 O1 Sn1 121.8(2) . 1_445
O4 B1 O1 Sn1 3.0(2) 1_455 1_445
Sn1 B1 O1 Sn1 76.49(12) 1_455 1_445
Sn1 B1 O1 Sn1 -163.9(6) 1_454 1_445
Sn1 B1 O1 Sn1 -71.13(10) 1_444 1_445
Sn1 B1 O1 Sn1 -168.27(14) 2_664 1_445
O3 B1 O1 Sn1 51.6(2) . 2_664
O2 B1 O1 Sn1 -69.9(3) . 2_664
O4 B1 O1 Sn1 171.25(18) 1_455 2_664
Sn1 B1 O1 Sn1 -115.24(15) 1_455 2_664
Sn1 B1 O1 Sn1 168.27(14) 1_445 2_664
Sn1 B1 O1 Sn1 4.3(7) 1_454 2_664
Sn1 B1 O1 Sn1 97.15(12) 1_444 2_664
O3 B1 O1 Sn1 166.8(3) . 1_455
O2 B1 O1 Sn1 45.35(18) . 1_455
O4 B1 O1 Sn1 -73.5(3) 1_455 1_455
Sn1 B1 O1 Sn1 -76.49(12) 1_445 1_455
Sn1 B1 O1 Sn1 119.6(6) 1_454 1_455
Sn1 B1 O1 Sn1 -147.6(2) 1_444 1_455
Sn1 B1 O1 Sn1 115.24(15) 2_664 1_455
O3 B1 O1 Sn1 -45.56(15) . 1_444
O2 B1 O1 Sn1 -167.0(3) . 1_444
O4 B1 O1 Sn1 74.1(2) 1_455 1_444
Sn1 B1 O1 Sn1 147.6(2) 1_455 1_444
Sn1 B1 O1 Sn1 71.13(10) 1_445 1_444
Sn1 B1 O1 Sn1 -92.8(6) 1_454 1_444
Sn1 B1 O1 Sn1 -97.15(12) 2_664 1_444
O3 B1 O1 Sn1 134.7(2) . 2_665
O2 B1 O1 Sn1 13.2(4) . 2_665
O4 B1 O1 Sn1 -105.7(2) 1_455 2_665
Sn1 B1 O1 Sn1 -32.2(3) 1_455 2_665
Sn1 B1 O1 Sn1 -108.7(2) 1_445 2_665
Sn1 B1 O1 Sn1 87.4(7) 1_454 2_665
Sn1 B1 O1 Sn1 -179.79(16) 1_444 2_665
Sn1 B1 O1 Sn1 83.1(2) 2_664 2_665
O3 B1 O1 Sn1 47.3(5) . 1_454
O2 B1 O1 Sn1 -74.2(5) . 1_454
O4 B1 O1 Sn1 166.9(8) 1_455 1_454
Sn1 B1 O1 Sn1 -119.6(6) 1_455 1_454
Sn1 B1 O1 Sn1 163.9(6) 1_445 1_454
Sn1 B1 O1 Sn1 92.8(6) 1_444 1_454
Sn1 B1 O1 Sn1 -4.3(7) 2_664 1_454
O3 B1 O2 B2 -59.3(4) . 2_564
O4 B1 O2 B2 176.7(3) 1_455 2_564
O1 B1 O2 B2 59.4(4) . 2_564
Sn1 B1 O2 B2 162.0(4) 1_455 2_564
Sn1 B1 O2 B2 134.3(2) 1_445 2_564
Sn1 B1 O2 B2 -98.9(3) 1_454 2_564
Sn1 B1 O2 B2 -97.6(4) 1_444 2_564
Sn1 B1 O2 B2 19.7(3) 2_664 2_564
O3 B1 O2 Sn1 138.72(19) . 1_455
O4 B1 O2 Sn1 14.7(3) 1_455 1_455
O1 B1 O2 Sn1 -102.6(2) . 1_455
Sn1 B1 O2 Sn1 -27.7(3) 1_445 1_455
Sn1 B1 O2 Sn1 99.13(13) 1_454 1_455
Sn1 B1 O2 Sn1 100.4(3) 1_444 1_455
Sn1 B1 O2 Sn1 -142.23(10) 2_664 1_455
O3 B1 O2 Sn1 39.6(2) . 1_454
O4 B1 O2 Sn1 -84.4(2) 1_455 1_454
O1 B1 O2 Sn1 158.3(2) . 1_454
Sn1 B1 O2 Sn1 -99.13(13) 1_455 1_454
Sn1 B1 O2 Sn1 -126.82(18) 1_445 1_454
Sn1 B1 O2 Sn1 1.3(3) 1_444 1_454
Sn1 B1 O2 Sn1 118.64(8) 2_664 1_454
O3 B1 O2 Sn1 166.4(4) . 1_445
O4 B1 O2 Sn1 42.38(19) 1_455 1_445
O1 B1 O2 Sn1 -74.9(3) . 1_445
Sn1 B1 O2 Sn1 27.7(3) 1_455 1_445
Sn1 B1 O2 Sn1 126.82(18) 1_454 1_445
Sn1 B1 O2 Sn1 128.1(4) 1_444 1_445
Sn1 B1 O2 Sn1 -114.5(2) 2_664 1_445
O3 B1 O2 Sn1 -79.0(2) . 2_664
O4 B1 O2 Sn1 156.9(3) 1_455 2_664
O1 B1 O2 Sn1 39.62(18) . 2_664
Sn1 B1 O2 Sn1 142.23(10) 1_455 2_664
Sn1 B1 O2 Sn1 114.5(2) 1_445 2_664
Sn1 B1 O2 Sn1 -118.64(8) 1_454 2_664
Sn1 B1 O2 Sn1 -117.4(4) 1_444 2_664
O3 B1 O2 Sn1 -62.5(3) . 2_674
O4 B1 O2 Sn1 173.52(17) 1_455 2_674
O1 B1 O2 Sn1 56.2(3) . 2_674
Sn1 B1 O2 Sn1 158.8(3) 1_455 2_674
Sn1 B1 O2 Sn1 131.14(14) 1_445 2_674
Sn1 B1 O2 Sn1 -102.04(16) 1_454 2_674
Sn1 B1 O2 Sn1 -100.8(3) 1_444 2_674
Sn1 B1 O2 Sn1 16.6(2) 2_664 2_674
O3 B1 O2 Sn1 38.3(3) . 1_444
O4 B1 O2 Sn1 -85.7(4) 1_455 1_444
O1 B1 O2 Sn1 157.0(5) . 1_444
Sn1 B1 O2 Sn1 -100.4(3) 1_455 1_444
Sn1 B1 O2 Sn1 -128.1(4) 1_445 1_444
Sn1 B1 O2 Sn1 -1.3(3) 1_454 1_444
Sn1 B1 O2 Sn1 117.4(4) 2_664 1_444
O2 B1 O3 B2 94.8(3) . 1_554
O4 B1 O3 B2 -142.1(3) 1_455 1_554
O1 B1 O3 B2 -25.1(3) . 1_554
Sn1 B1 O3 B2 136.5(3) 1_455 1_554
Sn1 B1 O3 B2 -98.0(3) 1_445 1_554
Sn1 B1 O3 B2 137.4(3) 1_454 1_554
Sn1 B1 O3 B2 -115.2(3) 1_444 1_554
Sn1 B1 O3 B2 7.7(2) 2_664 1_554
O2 B1 O3 Sn1 -150.05(18) . 1_444
O4 B1 O3 Sn1 -26.9(3) 1_455 1_444
O1 B1 O3 Sn1 90.1(2) . 1_444
Sn1 B1 O3 Sn1 -108.3(2) 1_455 1_444
Sn1 B1 O3 Sn1 17.2(2) 1_445 1_444
Sn1 B1 O3 Sn1 -107.39(13) 1_454 1_444
Sn1 B1 O3 Sn1 122.87(11) 2_664 1_444
O2 B1 O3 Sn1 -42.7(2) . 1_454
O4 B1 O3 Sn1 80.5(2) 1_455 1_454
O1 B1 O3 Sn1 -162.51(16) . 1_454
Sn1 B1 O3 Sn1 -0.9(3) 1_455 1_454
Sn1 B1 O3 Sn1 124.56(14) 1_445 1_454
Sn1 B1 O3 Sn1 107.39(13) 1_444 1_454
Sn1 B1 O3 Sn1 -129.73(6) 2_664 1_454
O2 B1 O3 Sn1 87.1(2) . 2_664
O4 B1 O3 Sn1 -149.8(2) 1_455 2_664
O1 B1 O3 Sn1 -32.78(16) . 2_664
Sn1 B1 O3 Sn1 128.8(2) 1_455 2_664
Sn1 B1 O3 Sn1 -105.70(16) 1_445 2_664
Sn1 B1 O3 Sn1 129.73(6) 1_454 2_664
Sn1 B1 O3 Sn1 -122.87(11) 1_444 2_664
O2 B1 O3 Sn1 -167.2(3) . 1_445
O4 B1 O3 Sn1 -44.08(16) 1_455 1_445
O1 B1 O3 Sn1 72.9(2) . 1_445
Sn1 B1 O3 Sn1 -125.5(4) 1_455 1_445
Sn1 B1 O3 Sn1 -124.56(14) 1_454 1_445
Sn1 B1 O3 Sn1 -17.2(2) 1_444 1_445
Sn1 B1 O3 Sn1 105.70(16) 2_664 1_445
O2 B1 O3 Sn1 -41.76(18) . 1_455
O4 B1 O3 Sn1 81.4(3) 1_455 1_455
O1 B1 O3 Sn1 -161.6(4) . 1_455
Sn1 B1 O3 Sn1 125.5(4) 1_445 1_455
Sn1 B1 O3 Sn1 0.9(3) 1_454 1_455
Sn1 B1 O3 Sn1 108.3(2) 1_444 1_455
Sn1 B1 O3 Sn1 -128.8(2) 2_664 1_455
O2 B1 O3 Sn1 76.9(3) . 2_663
O4 B1 O3 Sn1 -159.96(16) 1_455 2_663
O1 B1 O3 Sn1 -42.9(3) . 2_663
Sn1 B1 O3 Sn1 118.7(2) 1_455 2_663
Sn1 B1 O3 Sn1 -115.87(17) 1_445 2_663
Sn1 B1 O3 Sn1 119.57(19) 1_454 2_663
Sn1 B1 O3 Sn1 -133.0(2) 1_444 2_663
Sn1 B1 O3 Sn1 -10.17(16) 2_664 2_663
O4 Sn1 O4 B1 -65.14(18) 1_565 3_655
O2 Sn1 O4 B1 -7.88(17) 3_655 3_655
O2 Sn1 O4 B1 -122.4(2) 1_655 3_655
O3 Sn1 O4 B1 -149.08(18) 1_666 3_655
O3 Sn1 O4 B1 18.8(2) 3_666 3_655
O1 Sn1 O4 B1 -119.95(17) 1_665 3_655
O1 Sn1 O4 B1 -10.33(19) 3_665 3_655
O3 Sn1 O4 B1 77.90(17) 3_656 3_655
O3 Sn1 O4 B1 151.8(2) 1_656 3_655
B2 Sn1 O4 B1 -145.49(18) 1_665 3_655
B2 Sn1 O4 B1 15.2(2) 3_665 3_655
O2 Sn1 O4 B1 144.43(18) 1_656 3_655
O2 Sn1 O4 B1 85.28(18) 3_656 3_655
O1 Sn1 O4 B1 -168.64(17) 2_665 3_655
O4 Sn1 O4 B1 65.14(18) 1_565 1_655
O2 Sn1 O4 B1 122.4(2) 3_655 1_655
O2 Sn1 O4 B1 7.88(17) 1_655 1_655
O3 Sn1 O4 B1 -18.8(2) 1_666 1_655
O3 Sn1 O4 B1 149.08(18) 3_666 1_655
O1 Sn1 O4 B1 10.33(19) 1_665 1_655
O1 Sn1 O4 B1 119.95(17) 3_665 1_655
O3 Sn1 O4 B1 -151.8(2) 3_656 1_655
O3 Sn1 O4 B1 -77.90(17) 1_656 1_655
B2 Sn1 O4 B1 -15.2(2) 1_665 1_655
B2 Sn1 O4 B1 145.49(18) 3_665 1_655
O2 Sn1 O4 B1 -85.28(18) 1_656 1_655
O2 Sn1 O4 B1 -144.43(18) 3_656 1_655
O1 Sn1 O4 B1 -38.36(19) 2_665 1_655
O4 Sn1 O4 Sn1 180.0 1_565 1_545
O2 Sn1 O4 Sn1 -122.74(8) 3_655 1_545
O2 Sn1 O4 Sn1 122.74(8) 1_655 1_545
O3 Sn1 O4 Sn1 96.06(11) 1_666 1_545
O3 Sn1 O4 Sn1 -96.06(11) 3_666 1_545
O1 Sn1 O4 Sn1 125.19(4) 1_665 1_545
O1 Sn1 O4 Sn1 -125.19(4) 3_665 1_545
O3 Sn1 O4 Sn1 -36.96(5) 3_656 1_545
O3 Sn1 O4 Sn1 36.96(5) 1_656 1_545
B2 Sn1 O4 Sn1 99.65(7) 1_665 1_545
B2 Sn1 O4 Sn1 -99.65(7) 3_665 1_545
O2 Sn1 O4 Sn1 29.58(4) 1_656 1_545
O2 Sn1 O4 Sn1 -29.58(4) 3_656 1_545
O1 Sn1 O4 Sn1 76.50(4) 2_665 1_545
O4 Sn1 O4 Sn1 0.000(1) 1_565 1_544
O2 Sn1 O4 Sn1 57.26(8) 3_655 1_544
O2 Sn1 O4 Sn1 -57.26(8) 1_655 1_544
O3 Sn1 O4 Sn1 -83.94(11) 1_666 1_544
O3 Sn1 O4 Sn1 83.94(11) 3_666 1_544
O1 Sn1 O4 Sn1 -54.81(4) 1_665 1_544
O1 Sn1 O4 Sn1 54.81(4) 3_665 1_544
O3 Sn1 O4 Sn1 143.04(6) 3_656 1_544
O3 Sn1 O4 Sn1 -143.04(6) 1_656 1_544
B2 Sn1 O4 Sn1 -80.35(7) 1_665 1_544
B2 Sn1 O4 Sn1 80.35(7) 3_665 1_544
O2 Sn1 O4 Sn1 -150.42(4) 1_656 1_544
O2 Sn1 O4 Sn1 150.42(4) 3_656 1_544
O1 Sn1 O4 Sn1 -103.50(4) 2_665 1_544
O4 Sn1 O4 Sn1 0.0 1_565 1_554
O2 Sn1 O4 Sn1 57.26(8) 3_655 1_554
O2 Sn1 O4 Sn1 -57.26(8) 1_655 1_554
O3 Sn1 O4 Sn1 -83.94(11) 1_666 1_554
O3 Sn1 O4 Sn1 83.94(11) 3_666 1_554
O1 Sn1 O4 Sn1 -54.81(4) 1_665 1_554
O1 Sn1 O4 Sn1 54.81(4) 3_665 1_554
O3 Sn1 O4 Sn1 143.04(5) 3_656 1_554
O3 Sn1 O4 Sn1 -143.04(5) 1_656 1_554
B2 Sn1 O4 Sn1 -80.35(7) 1_665 1_554
B2 Sn1 O4 Sn1 80.35(7) 3_665 1_554
O2 Sn1 O4 Sn1 -150.42(4) 1_656 1_554
O2 Sn1 O4 Sn1 150.42(4) 3_656 1_554
O1 Sn1 O4 Sn1 -103.50(4) 2_665 1_554
